data_4512909
loop_
_publ_author_name
'Zhang, Rui'
'Hao, Xiang'
'Li, Xiumin'
'Zhou, Zhengyang'
'Sun, Junliang'
'Cao, Rui'

_publ_section_title
;
 Soluble Silver Acetylide for the Construction and Structural Conversion
 of All-Alkynyl-Stabilized High-Nuclearity Homoleptic Silver Clusters
;
_journal_issue 5
_journal_name_full 'Crystal Growth &amp; Design'
_journal_page_first 2505
_journal_paper_doi 10.1021/acs.cgd.5b00286
_journal_volume 15
_journal_year 2015
_chemical_formula_sum 'C264 H348 Ag20 N0 O8'
_chemical_formula_weight 5806.80
_space_group_crystal_system tetragonal
_space_group_IT_number 82
_space_group_name_Hall 'I -4'
_space_group_name_H-M_alt 'I -4'
_symmetry_space_group_name_Hall 'I -4'
_symmetry_space_group_name_H-M 'I -4'
_atom_sites_solution_hydrogens geom
_atom_sites_solution_primary direct
_atom_sites_solution_secondary difmap
_audit_creation_method SHELXL-2014/7
_cell_angle_alpha 90
_cell_angle_beta 90
_cell_angle_gamma 90
_cell_formula_units_Z 2
_cell_length_a 27.3816(7)
_cell_length_b 27.3816(7)
_cell_length_c 19.3573(6)
_cell_measurement_reflns_used 9102
_cell_measurement_temperature 150(2)
_cell_measurement_theta_max 26.30
_cell_measurement_theta_min 2.35
_cell_volume 14513.2(7)
_computing_cell_refinement 'Bruker SMART'
_computing_data_collection 'Bruker SMART'
_computing_data_reduction 'Bruker SAINT'
_computing_molecular_graphics 'Bruker SHELXTL'
_computing_publication_material 'Bruker SHELXTL'
_computing_structure_refinement 'SHELXL-2014/7 (Sheldrick, 2014)'
_computing_structure_solution 'SHELXS-97 (Sheldrick, 1990)'
_diffrn_ambient_temperature 150(2)
_diffrn_measured_fraction_theta_full 0.999
_diffrn_measured_fraction_theta_max 0.997
_diffrn_measurement_device_type 'CCD area detector'
_diffrn_measurement_method 'phi and omega scans'
_diffrn_radiation_type MoK\a
_diffrn_radiation_wavelength 0.71073
_diffrn_reflns_av_R_equivalents 0.0794
_diffrn_reflns_av_unetI/netI 0.0936
_diffrn_reflns_laue_measured_fraction_full 0.999
_diffrn_reflns_laue_measured_fraction_max 0.997
_diffrn_reflns_limit_h_max 34
_diffrn_reflns_limit_h_min -29
_diffrn_reflns_limit_k_max 31
_diffrn_reflns_limit_k_min -34
_diffrn_reflns_limit_l_max 24
_diffrn_reflns_limit_l_min -24
_diffrn_reflns_number 44076
_diffrn_reflns_point_group_measured_fraction_full 0.998
_diffrn_reflns_point_group_measured_fraction_max 0.995
_diffrn_reflns_theta_full 25.242
_diffrn_reflns_theta_max 26.428
_diffrn_reflns_theta_min 2.352
_diffrn_source 'fine-focus sealed tube'
_exptl_absorpt_coefficient_mu 1.360
_exptl_absorpt_correction_T_max 0.9351
_exptl_absorpt_correction_T_min 0.8220
_exptl_absorpt_correction_type multi-scan
_exptl_absorpt_process_details SADABS
_exptl_crystal_colour colourless
_exptl_crystal_density_diffrn 1.329
_exptl_crystal_description prism
_exptl_crystal_F_000 5872
_exptl_crystal_size_max 0.150
_exptl_crystal_size_mid 0.050
_exptl_crystal_size_min 0.050
_refine_diff_density_max 0.796
_refine_diff_density_min -0.426
_refine_diff_density_rms 0.095
_refine_ls_abs_structure_details
;
 Flack x determined using 3330 quotients [(I+)-(I-)]/[(I+)+(I-)]
 (Parsons, Flack and Wagner, Acta Cryst. B69 (2013) 249-259).
;
_refine_ls_abs_structure_Flack -0.004(18)
_refine_ls_extinction_method none
_refine_ls_goodness_of_fit_ref 0.987
_refine_ls_hydrogen_treatment constr
_refine_ls_matrix_type full
_refine_ls_number_parameters 659
_refine_ls_number_reflns 14870
_refine_ls_number_restraints 205
_refine_ls_restrained_S_all 1.018
_refine_ls_R_factor_all 0.1113
_refine_ls_R_factor_gt 0.0541
_refine_ls_shift/su_max 0.008
_refine_ls_shift/su_mean 0.000
_refine_ls_structure_factor_coef Fsqd
_refine_ls_weighting_details 'w=1/[\s^2^(Fo^2^)+(0.0680P)^2^] where P=(Fo^2^+2Fc^2^)/3'
_refine_ls_weighting_scheme calc
_refine_ls_wR_factor_gt 0.1173
_refine_ls_wR_factor_ref 0.1368
_reflns_Friedel_coverage 0.933
_reflns_friedel_fraction_full 0.997
_reflns_friedel_fraction_max 0.992
_reflns_number_gt 9137
_reflns_number_total 14870
_reflns_threshold_expression 'I > 2\s(I)'
_cod_data_source_file cg5b00286_si_005.cif
_cod_data_source_block 4_sq
_cod_depositor_comments 'Adding full bibliography for 4512909.cif.'
_cod_original_cell_volume 14513.2(9)
_cod_database_code 4512909
_shelx_shelxl_version_number 2014/7
_shelx_space_group_comment
;
The symmetry employed for this shelxl refinement is uniquely defined
by the following loop, which should always be used as a source of
symmetry information in preference to the above space-group names.
They are only intended as comments.
;
_shelx_estimated_absorpt_t_min 0.822
_shelx_estimated_absorpt_t_max 0.935

loop_
_space_group_symop_operation_xyz
'x, y, z'
'y, -x, -z'
'-x, -y, z'
'-y, x, -z'
'x+1/2, y+1/2, z+1/2'
'y+1/2, -x+1/2, -z+1/2'
'-x+1/2, -y+1/2, z+1/2'
'-y+1/2, x+1/2, -z+1/2'

loop_
_atom_site_label
_atom_site_type_symbol
_atom_site_fract_x
_atom_site_fract_y
_atom_site_fract_z
_atom_site_U_iso_or_equiv
_atom_site_adp_type
_atom_site_occupancy
_atom_site_site_symmetry_order
_atom_site_calc_flag
_atom_site_refinement_flags_posn
_atom_site_refinement_flags_adp
_atom_site_refinement_flags_occupancy
Ag1 Ag 0.96492(4) 0.08435(3) 0.17922(6) 0.0507(3) Uani 1 1 d . . .
Ag2 Ag 0.91391(4) -0.02809(4) 0.17708(6) 0.0506(3) Uani 1 1 d . . .
Ag3 Ag 1.0000 0.0000 0.07926(6) 0.0378(3) Uani 1 2 d S T P
Ag4 Ag 1.0000 0.0000 0.25359(6) 0.0522(3) Uani 1 2 d S T P
Ag5 Ag 0.94586(3) -0.10804(4) 0.07925(5) 0.0447(2) Uani 1 1 d . . .
Ag6 Ag 0.88998(3) -0.03538(3) 0.00015(6) 0.0538(2) Uani 1 1 d . . .
C1 C 0.9895(4) 0.1487(5) 0.0928(7) 0.049(3) Uani 1 1 d . . .
C2 C 0.9755(4) 0.1803(4) 0.1332(7) 0.044(3) Uani 1 1 d . . .
C3 C 0.9596(4) 0.2174(4) 0.1801(8) 0.055(3) Uani 1 1 d . U .
C4 C 0.9681(5) 0.2658(5) 0.1621(9) 0.072(5) Uani 1 1 d . . .
H4A H 0.9830 0.2741 0.1194 0.087 Uiso 1 1 calc R U .
C5 C 0.9533(6) 0.3030(6) 0.2110(9) 0.080(5) Uani 1 1 d . U .
C6 C 0.9328(5) 0.2904(5) 0.2717(9) 0.079(5) Uani 1 1 d . . .
H6A H 0.9242 0.3152 0.3037 0.095 Uiso 1 1 calc R U .
C7 C 0.9242(5) 0.2428(6) 0.2880(8) 0.068(4) Uani 1 1 d . . .
C8 C 0.9385(5) 0.2050(5) 0.2426(7) 0.058(4) Uani 1 1 d . U .
H8A H 0.9338 0.1717 0.2548 0.070 Uiso 1 1 calc R U .
C9 C 0.9595(6) 0.3586(6) 0.1881(9) 0.097(5) Uani 1 1 d D U .
C10 C 0.9614(10) 0.3890(10) 0.2540(12) 0.186(11) Uani 1 1 d D U .
H10A H 0.9319 0.3831 0.2814 0.280 Uiso 1 1 calc R U .
H10B H 0.9902 0.3798 0.2811 0.280 Uiso 1 1 calc R U .
H10C H 0.9633 0.4237 0.2420 0.280 Uiso 1 1 calc R U .
C11 C 1.0041(8) 0.3663(9) 0.1441(13) 0.177(11) Uani 1 1 d D U .
H11A H 1.0333 0.3564 0.1699 0.266 Uiso 1 1 calc R U .
H11B H 1.0015 0.3467 0.1019 0.266 Uiso 1 1 calc R U .
H11C H 1.0067 0.4009 0.1317 0.266 Uiso 1 1 calc R U .
C12 C 0.9149(8) 0.3740(8) 0.1475(11) 0.159(9) Uani 1 1 d D U .
H12A H 0.8856 0.3691 0.1758 0.238 Uiso 1 1 calc R U .
H12B H 0.9177 0.4086 0.1352 0.238 Uiso 1 1 calc R U .
H12C H 0.9124 0.3543 0.1054 0.238 Uiso 1 1 calc R U .
C13 C 0.8989(6) 0.2271(6) 0.3533(9) 0.096(6) Uani 1 1 d D . .
C14 C 0.8972(7) 0.2676(7) 0.4078(9) 0.120(7) Uani 1 1 d D U .
H14A H 0.8805 0.2556 0.4491 0.180 Uiso 1 1 calc R U .
H14B H 0.9306 0.2773 0.4199 0.180 Uiso 1 1 calc R U .
H14C H 0.8796 0.2959 0.3892 0.180 Uiso 1 1 calc R U .
C15 C 0.9249(7) 0.1822(6) 0.3876(7) 0.099(6) Uani 1 1 d D . .
H15A H 0.9075 0.1731 0.4299 0.148 Uiso 1 1 calc R U .
H15B H 0.9248 0.1546 0.3554 0.148 Uiso 1 1 calc R U .
H15C H 0.9587 0.1909 0.3990 0.148 Uiso 1 1 calc R U .
C16 C 0.8457(5) 0.2104(6) 0.3346(9) 0.094(5) Uani 1 1 d D . .
H16A H 0.8286 0.2001 0.3767 0.141 Uiso 1 1 calc R U .
H16B H 0.8280 0.2377 0.3134 0.141 Uiso 1 1 calc R U .
H16C H 0.8471 0.1831 0.3020 0.141 Uiso 1 1 calc R U .
C17 C 0.9314(4) 0.0329(4) 0.0810(7) 0.042(3) Uani 1 1 d . . .
C18 C 0.8914(4) 0.0536(4) 0.0817(6) 0.032(2) Uani 1 1 d . . .
C19 C 0.8453(4) 0.0791(4) 0.0858(7) 0.049(3) Uani 1 1 d . . .
C20 C 0.8435(4) 0.1293(4) 0.0843(6) 0.038(3) Uani 1 1 d . . .
H20A H 0.8729 0.1477 0.0814 0.046 Uiso 1 1 calc R U .
C21 C 0.7992(4) 0.1529(4) 0.0869(6) 0.044(3) Uani 1 1 d . . .
C22 C 0.7573(5) 0.1260(5) 0.0915(7) 0.059(4) Uani 1 1 d . . .
H22A H 0.7269 0.1427 0.0933 0.071 Uiso 1 1 calc R U .
C23 C 0.7573(4) 0.0745(5) 0.0938(8) 0.063(4) Uani 1 1 d . . .
C24 C 0.8032(4) 0.0515(4) 0.0923(7) 0.056(4) Uani 1 1 d . . .
H24A H 0.8053 0.0170 0.0957 0.067 Uiso 1 1 calc R U .
C25 C 0.7955(4) 0.2097(4) 0.0834(7) 0.056(3) Uani 1 1 d D . .
C26 C 0.7679(7) 0.2275(6) 0.1473(8) 0.095(5) Uani 1 1 d D U .
H26A H 0.7360 0.2113 0.1496 0.142 Uiso 1 1 calc R U .
H26B H 0.7868 0.2196 0.1889 0.142 Uiso 1 1 calc R U .
H26C H 0.7632 0.2629 0.1445 0.142 Uiso 1 1 calc R U .
C27 C 0.8451(5) 0.2335(5) 0.0770(10) 0.094(6) Uani 1 1 d D . .
H27A H 0.8650 0.2250 0.1174 0.141 Uiso 1 1 calc R U .
H27B H 0.8613 0.2218 0.0350 0.141 Uiso 1 1 calc R U .
H27C H 0.8412 0.2690 0.0745 0.141 Uiso 1 1 calc R U .
C28 C 0.7665(5) 0.2241(4) 0.0195(6) 0.065(4) Uani 1 1 d D . .
H28A H 0.7340 0.2094 0.0217 0.097 Uiso 1 1 calc R U .
H28B H 0.7635 0.2598 0.0176 0.097 Uiso 1 1 calc R U .
H28C H 0.7835 0.2125 -0.0219 0.097 Uiso 1 1 calc R U .
C29 C 0.7115(5) 0.0438(6) 0.0996(7) 0.074(4) Uani 1 1 d D U .
C30 C 0.6649(6) 0.0758(7) 0.0888(12) 0.126(7) Uani 1 1 d D U .
H30A H 0.6667 0.0920 0.0437 0.188 Uiso 1 1 calc R U .
H30B H 0.6358 0.0550 0.0905 0.188 Uiso 1 1 calc R U .
H30C H 0.6630 0.1005 0.1253 0.188 Uiso 1 1 calc R U .
C31 C 0.7109(6) 0.0180(6) 0.1682(8) 0.093(5) Uani 1 1 d D U .
H31A H 0.6812 -0.0018 0.1718 0.139 Uiso 1 1 calc R U .
H31B H 0.7396 -0.0032 0.1718 0.139 Uiso 1 1 calc R U .
H31C H 0.7115 0.0422 0.2055 0.139 Uiso 1 1 calc R U .
C32 C 0.7104(7) 0.0042(7) 0.0428(9) 0.111(6) Uani 1 1 d D U .
H32A H 0.7107 0.0198 -0.0027 0.166 Uiso 1 1 calc R U .
H32B H 0.7390 -0.0170 0.0475 0.166 Uiso 1 1 calc R U .
H32C H 0.6806 -0.0154 0.0477 0.166 Uiso 1 1 calc R U .
C33 C 0.8731(4) -0.0823(4) 0.0905(6) 0.042(3) Uani 1 1 d . . .
C34 C 0.8369(4) -0.0884(4) 0.1246(6) 0.038(3) Uani 1 1 d . . .
C35 C 0.7947(4) -0.0975(4) 0.1689(6) 0.044(3) Uani 1 1 d . . .
C36 C 0.7980(5) -0.0866(4) 0.2379(6) 0.053(4) Uani 1 1 d . . .
H36A H 0.8261 -0.0712 0.2566 0.063 Uiso 1 1 calc R U .
C37 C 0.7577(7) -0.0991(5) 0.2804(7) 0.070(5) Uani 1 1 d . . .
C38 C 0.7167(6) -0.1185(5) 0.2496(8) 0.071(4) Uani 1 1 d . . .
H38A H 0.6898 -0.1263 0.2785 0.085 Uiso 1 1 calc R U .
C39 C 0.7123(5) -0.1268(5) 0.1841(9) 0.071(4) Uani 1 1 d . . .
C40 C 0.7529(5) -0.1153(5) 0.1414(8) 0.063(4) Uani 1 1 d . . .
H40A H 0.7506 -0.1200 0.0929 0.076 Uiso 1 1 calc R U .
C41 C 0.7622(7) -0.0918(7) 0.3598(9) 0.099(6) Uani 1 1 d D U .
C42 C 0.7637(10) -0.0417(8) 0.3795(14) 0.180(9) Uani 1 1 d D U .
H42A H 0.7382 -0.0237 0.3549 0.271 Uiso 1 1 calc R U .
H42B H 0.7583 -0.0390 0.4294 0.271 Uiso 1 1 calc R U .
H42C H 0.7957 -0.0280 0.3678 0.271 Uiso 1 1 calc R U .
C43 C 0.7129(9) -0.1094(10) 0.3943(14) 0.196(10) Uani 1 1 d D U .
H43A H 0.7078 -0.1441 0.3841 0.294 Uiso 1 1 calc R U .
H43B H 0.7148 -0.1047 0.4444 0.294 Uiso 1 1 calc R U .
H43C H 0.6856 -0.0903 0.3757 0.294 Uiso 1 1 calc R U .
C44 C 0.7968(9) -0.1264(9) 0.3896(12) 0.158(9) Uani 1 1 d D U .
H44A H 0.7908 -0.1590 0.3706 0.237 Uiso 1 1 calc R U .
H44B H 0.8302 -0.1162 0.3783 0.237 Uiso 1 1 calc R U .
H44C H 0.7928 -0.1272 0.4399 0.237 Uiso 1 1 calc R U .
C45 C 0.6648(6) -0.1496(6) 0.1540(9) 0.093(5) Uani 1 1 d D U .
C46 C 0.6225(14) -0.1373(16) 0.198(2) 0.35(3) Uani 1 1 d D U .
H46A H 0.6287 -0.1486 0.2455 0.530 Uiso 1 1 calc R U .
H46B H 0.6178 -0.1018 0.1985 0.530 Uiso 1 1 calc R U .
H46C H 0.5931 -0.1532 0.1802 0.530 Uiso 1 1 calc R U .
C47 C 0.6726(9) -0.2044(7) 0.1521(11) 0.150(8) Uani 1 1 d D U .
H47A H 0.7007 -0.2120 0.1226 0.226 Uiso 1 1 calc R U .
H47B H 0.6788 -0.2164 0.1990 0.226 Uiso 1 1 calc R U .
H47C H 0.6434 -0.2203 0.1335 0.226 Uiso 1 1 calc R U .
C48 C 0.6567(8) -0.1329(8) 0.0818(11) 0.153(8) Uani 1 1 d D U .
H48A H 0.6850 -0.1414 0.0534 0.229 Uiso 1 1 calc R U .
H48B H 0.6275 -0.1488 0.0630 0.229 Uiso 1 1 calc R U .
H48C H 0.6521 -0.0974 0.0814 0.229 Uiso 1 1 calc R U .
C49 C 0.9681(4) -0.0686(4) 0.2526(7) 0.051(3) Uani 1 1 d . . .
C50 C 0.9502(4) -0.1071(4) 0.2688(5) 0.032(2) Uani 1 1 d . . .
C51 C 0.9291(4) -0.1542(5) 0.2863(7) 0.050(3) Uani 1 1 d . . .
C52 C 0.9319(4) -0.1713(5) 0.3531(6) 0.052(3) Uani 1 1 d . . .
H52A H 0.9477 -0.1525 0.3878 0.062 Uiso 1 1 calc R U .
C53 C 0.9117(4) -0.2157(5) 0.3691(7) 0.062(4) Uani 1 1 d . . .
C54 C 0.8902(4) -0.2426(5) 0.3176(8) 0.063(4) Uani 1 1 d . . .
H54A H 0.8769 -0.2737 0.3284 0.076 Uiso 1 1 calc R U .
C55 C 0.8874(5) -0.2258(5) 0.2510(7) 0.054(3) Uani 1 1 d . . .
C56 C 0.9062(4) -0.1807(4) 0.2349(7) 0.047(3) Uani 1 1 d . . .
H56A H 0.9034 -0.1680 0.1894 0.057 Uiso 1 1 calc R U .
C57 C 0.9143(6) -0.2370(7) 0.4438(9) 0.101(6) Uani 1 1 d D U .
C58 C 0.8624(7) -0.2444(10) 0.4669(11) 0.161(9) Uani 1 1 d D U .
H58A H 0.8448 -0.2132 0.4647 0.241 Uiso 1 1 calc R U .
H58B H 0.8464 -0.2681 0.4366 0.241 Uiso 1 1 calc R U .
H58C H 0.8621 -0.2566 0.5145 0.241 Uiso 1 1 calc R U .
C59 C 0.9358(9) -0.2001(8) 0.4955(13) 0.168(8) Uani 1 1 d D U .
H59A H 0.9161 -0.1702 0.4950 0.252 Uiso 1 1 calc R U .
H59B H 0.9353 -0.2143 0.5420 0.252 Uiso 1 1 calc R U .
H59C H 0.9695 -0.1924 0.4824 0.252 Uiso 1 1 calc R U .
C60 C 0.9441(9) -0.2818(8) 0.4450(12) 0.161(9) Uani 1 1 d D U .
H60A H 0.9773 -0.2742 0.4294 0.242 Uiso 1 1 calc R U .
H60B H 0.9453 -0.2947 0.4922 0.242 Uiso 1 1 calc R U .
H60C H 0.9296 -0.3062 0.4143 0.242 Uiso 1 1 calc R U .
C61 C 0.8624(5) -0.2554(5) 0.1928(8) 0.072(4) Uani 1 1 d D U .
C62 C 0.8593(8) -0.3103(6) 0.2108(11) 0.134(7) Uani 1 1 d D U .
H62A H 0.8431 -0.3143 0.2556 0.201 Uiso 1 1 calc R U .
H62B H 0.8405 -0.3274 0.1751 0.201 Uiso 1 1 calc R U .
H62C H 0.8923 -0.3241 0.2131 0.201 Uiso 1 1 calc R U .
C63 C 0.8875(7) -0.2494(7) 0.1235(9) 0.115(7) Uani 1 1 d D U .
H63A H 0.8895 -0.2146 0.1119 0.173 Uiso 1 1 calc R U .
H63B H 0.9204 -0.2632 0.1258 0.173 Uiso 1 1 calc R U .
H63C H 0.8686 -0.2665 0.0878 0.173 Uiso 1 1 calc R U .
C64 C 0.8100(5) -0.2350(6) 0.1835(8) 0.090(5) Uani 1 1 d D . .
H64A H 0.7921 -0.2380 0.2271 0.136 Uiso 1 1 calc R U .
H64B H 0.8117 -0.2005 0.1701 0.136 Uiso 1 1 calc R U .
H64C H 0.7930 -0.2536 0.1475 0.136 Uiso 1 1 calc R U .
C65 C 0.8620(6) 0.0598(6) 0.2539(7) 0.061(4) Uani 1 1 d . . .
O1 O 0.8623(3) 0.0159(4) 0.2404(5) 0.064(2) Uani 1 1 d . . .
O2 O 0.8956(4) 0.0906(3) 0.2454(5) 0.070(3) Uani 1 1 d . . .
C66 C 0.8158(6) 0.0800(6) 0.2876(8) 0.085(5) Uani 1 1 d . . .
H66A H 0.8198 0.1151 0.2959 0.128 Uiso 1 1 calc R U .
H66B H 0.7879 0.0747 0.2570 0.128 Uiso 1 1 calc R U .
H66C H 0.8102 0.0633 0.3317 0.128 Uiso 1 1 calc R U .

loop_
_atom_site_aniso_label
_atom_site_aniso_U_11
_atom_site_aniso_U_22
_atom_site_aniso_U_33
_atom_site_aniso_U_23
_atom_site_aniso_U_13
_atom_site_aniso_U_12
Ag1 0.0493(6) 0.0396(6) 0.0631(7) -0.0044(5) -0.0013(5) -0.0045(5)
Ag2 0.0497(7) 0.0424(6) 0.0597(7) -0.0028(5) 0.0000(5) -0.0082(5)
Ag3 0.0295(7) 0.0298(7) 0.0543(6) 0.000 0.000 0.0022(6)
Ag4 0.0537(10) 0.0370(9) 0.0659(8) 0.000 0.000 -0.0123(8)
Ag5 0.0387(6) 0.0377(6) 0.0578(6) 0.0029(5) 0.0054(6) 0.0000(5)
Ag6 0.0686(6) 0.0415(5) 0.0513(5) 0.0069(6) 0.0028(6) 0.0092(4)
C1 0.044(7) 0.041(7) 0.061(9) 0.001(6) -0.006(6) -0.016(6)
C2 0.028(6) 0.043(7) 0.062(8) 0.007(7) -0.014(6) -0.002(5)
C3 0.041(7) 0.041(7) 0.082(9) -0.012(7) -0.012(7) 0.001(6)
C4 0.043(8) 0.043(8) 0.130(14) -0.034(9) 0.020(8) -0.005(6)
C5 0.073(7) 0.070(7) 0.097(7) -0.011(6) 0.004(6) 0.001(6)
C6 0.056(9) 0.045(9) 0.136(16) -0.035(9) -0.017(9) 0.007(7)
C7 0.044(9) 0.096(13) 0.065(10) -0.033(9) -0.008(7) 0.012(8)
C8 0.055(9) 0.044(8) 0.076(9) -0.015(7) -0.021(7) 0.014(6)
C9 0.094(8) 0.087(7) 0.110(8) -0.012(6) 0.020(6) 0.000(6)
C10 0.203(16) 0.160(15) 0.196(16) -0.023(12) -0.001(13) -0.027(12)
C11 0.163(15) 0.160(15) 0.208(16) 0.002(12) 0.051(12) -0.008(12)
C12 0.174(15) 0.127(13) 0.176(14) 0.031(11) -0.012(12) -0.023(11)
C13 0.095(14) 0.102(14) 0.090(13) -0.032(11) -0.025(11) 0.062(12)
C14 0.139(12) 0.128(12) 0.093(10) -0.044(10) -0.012(9) 0.034(10)
C15 0.127(16) 0.126(16) 0.043(9) -0.008(9) -0.022(9) 0.055(13)
C16 0.080(12) 0.102(14) 0.100(13) -0.006(11) -0.012(10) 0.015(10)
C17 0.038(7) 0.025(6) 0.064(8) 0.005(6) -0.002(6) 0.001(5)
C18 0.033(7) 0.030(7) 0.032(6) 0.012(6) 0.011(6) 0.004(6)
C19 0.039(7) 0.030(6) 0.079(9) 0.002(6) 0.002(7) 0.003(5)
C20 0.032(6) 0.039(6) 0.044(7) 0.006(5) 0.007(5) 0.002(5)
C21 0.047(7) 0.044(7) 0.041(7) 0.001(6) 0.009(6) 0.009(6)
C22 0.052(8) 0.045(8) 0.082(10) 0.013(7) 0.022(7) 0.024(7)
C23 0.038(7) 0.041(8) 0.110(12) 0.000(7) 0.023(7) 0.005(6)
C24 0.042(7) 0.034(7) 0.090(11) 0.017(7) 0.008(7) 0.019(6)
C25 0.062(9) 0.035(7) 0.073(9) -0.007(7) -0.001(7) 0.015(6)
C26 0.128(11) 0.076(9) 0.079(9) 0.003(8) 0.011(9) 0.017(9)
C27 0.086(12) 0.032(8) 0.164(17) 0.009(10) -0.035(12) 0.016(7)
C28 0.082(10) 0.042(7) 0.070(11) 0.017(6) -0.019(7) 0.016(7)
C29 0.062(6) 0.075(7) 0.085(7) 0.010(6) 0.006(5) 0.007(5)
C30 0.089(10) 0.116(12) 0.172(13) 0.026(10) 0.004(10) -0.004(9)
C31 0.065(9) 0.089(9) 0.125(11) 0.019(9) 0.024(8) 0.000(7)
C32 0.086(10) 0.116(11) 0.129(11) 0.006(10) 0.002(9) -0.023(9)
C33 0.044(7) 0.034(7) 0.048(7) -0.012(5) 0.009(6) -0.006(5)
C34 0.042(7) 0.030(6) 0.042(7) 0.003(5) 0.000(6) -0.003(5)
C35 0.035(7) 0.035(6) 0.062(9) -0.004(6) 0.006(6) -0.006(5)
C36 0.087(10) 0.045(8) 0.028(7) 0.011(6) 0.012(6) -0.007(7)
C37 0.111(14) 0.054(9) 0.046(9) 0.005(7) 0.017(9) 0.000(9)
C38 0.087(12) 0.053(9) 0.072(11) -0.010(8) 0.036(9) -0.023(8)
C39 0.066(10) 0.053(9) 0.093(11) -0.037(8) 0.035(9) -0.014(7)
C40 0.049(9) 0.054(9) 0.087(10) -0.017(7) 0.026(8) -0.014(7)
C41 0.108(8) 0.103(8) 0.087(8) 0.005(6) 0.011(6) 0.005(6)
C42 0.225(16) 0.160(11) 0.157(14) -0.037(11) -0.012(12) -0.012(11)
C43 0.190(14) 0.231(15) 0.166(15) 0.025(12) 0.048(12) -0.022(12)
C44 0.161(14) 0.188(15) 0.125(13) -0.013(11) -0.015(11) 0.020(12)
C45 0.080(7) 0.100(7) 0.099(7) -0.028(6) 0.025(6) -0.011(6)
C46 0.34(3) 0.36(3) 0.36(3) -0.041(14) 0.007(14) -0.006(14)
C47 0.184(14) 0.116(10) 0.152(13) 0.000(11) -0.040(11) -0.055(10)
C48 0.123(12) 0.139(13) 0.196(14) 0.014(12) -0.040(11) -0.022(10)
C49 0.048(8) 0.032(7) 0.073(9) 0.001(6) -0.001(7) 0.004(6)
C50 0.033(7) 0.033(7) 0.029(6) -0.005(5) -0.003(5) 0.009(6)
C51 0.032(7) 0.047(8) 0.072(9) 0.008(7) 0.006(6) -0.014(6)
C52 0.046(8) 0.068(9) 0.042(8) 0.010(6) -0.006(6) -0.011(6)
C53 0.037(7) 0.085(11) 0.063(9) 0.045(8) -0.001(7) -0.010(7)
C54 0.046(8) 0.062(9) 0.083(10) 0.036(8) -0.019(8) -0.027(7)
C55 0.043(8) 0.046(8) 0.073(9) 0.002(7) -0.008(7) 0.004(6)
C56 0.038(7) 0.035(7) 0.068(9) 0.004(6) -0.011(6) -0.005(5)
C57 0.096(8) 0.108(8) 0.100(8) 0.026(6) 0.000(6) -0.008(6)
C58 0.146(14) 0.194(15) 0.142(13) 0.064(11) 0.027(11) -0.015(11)
C59 0.181(14) 0.191(14) 0.133(12) 0.010(11) -0.020(12) -0.029(11)
C60 0.173(14) 0.154(14) 0.156(14) 0.055(11) -0.021(11) 0.027(12)
C61 0.049(8) 0.055(8) 0.111(13) 0.000(8) -0.013(8) -0.018(7)
C62 0.156(13) 0.081(9) 0.165(13) -0.011(9) -0.031(11) -0.023(10)
C63 0.100(11) 0.117(12) 0.128(12) -0.039(10) 0.005(10) -0.024(10)
C64 0.089(13) 0.110(14) 0.073(11) 0.014(10) -0.002(9) -0.041(11)
C65 0.069(10) 0.059(10) 0.055(9) -0.012(8) -0.012(8) -0.019(8)
O1 0.060(6) 0.058(6) 0.074(6) -0.007(5) 0.006(5) -0.003(5)
O2 0.068(7) 0.064(6) 0.077(7) -0.034(5) 0.011(5) -0.022(5)
C66 0.085(12) 0.071(11) 0.101(13) -0.025(10) 0.023(10) 0.014(9)

loop_
_atom_type_symbol
_atom_type_description
_atom_type_scat_dispersion_real
_atom_type_scat_dispersion_imag
_atom_type_scat_source
C C 0.0033 0.0016 'International Tables Vol C Tables 4.2.6.8 and 6.1.1.4'
H H 0.0000 0.0000 'International Tables Vol C Tables 4.2.6.8 and 6.1.1.4'
Ag Ag -0.8971 1.1015 'International Tables Vol C Tables 4.2.6.8 and 6.1.1.4'
N N 0.0061 0.0033 'International Tables Vol C Tables 4.2.6.8 and 6.1.1.4'
O O 0.0106 0.0060 'International Tables Vol C Tables 4.2.6.8 and 6.1.1.4'

loop_
_geom_angle_atom_site_label_1
_geom_angle_atom_site_label_2
_geom_angle_atom_site_label_3
_geom_angle
_geom_angle_site_symmetry_1
_geom_angle_site_symmetry_3
O2 Ag1 C49 108.7(4) . 3_755
O2 Ag1 C1 122.6(4) . .
C49 Ag1 C1 108.6(4) 3_755 .
O2 Ag1 C17 99.2(3) . .
C49 Ag1 C17 129.1(4) 3_755 .
C1 Ag1 C17 89.3(4) . .
O2 Ag1 Ag4 93.3(3) . .
C49 Ag1 Ag4 45.2(3) 3_755 .
C1 Ag1 Ag4 143.3(3) . .
C17 Ag1 Ag4 92.8(2) . .
O2 Ag1 Ag3 130.3(2) . .
C49 Ag1 Ag3 89.9(3) 3_755 .
C1 Ag1 Ag3 91.3(3) . .
C17 Ag1 Ag3 41.1(2) . .
Ag4 Ag1 Ag3 67.65(3) . .
O2 Ag1 Ag5 163.4(3) . 3_755
C49 Ag1 Ag5 78.8(3) 3_755 3_755
C1 Ag1 Ag5 41.4(3) . 3_755
C17 Ag1 Ag5 86.3(3) . 3_755
Ag4 Ag1 Ag5 102.18(4) . 3_755
Ag3 Ag1 Ag5 62.86(3) . 3_755
O1 Ag2 C49 108.2(4) . .
O1 Ag2 C33 114.0(4) . .
C49 Ag2 C33 114.6(4) . .
O1 Ag2 C17 99.6(4) . .
C49 Ag2 C17 130.0(4) . .
C33 Ag2 C17 89.0(4) . .
O1 Ag2 Ag4 95.3(2) . .
C49 Ag2 Ag4 45.1(3) . .
C33 Ag2 Ag4 150.0(3) . .
C17 Ag2 Ag4 92.7(3) . .
O1 Ag2 Ag5 157.0(2) . .
C49 Ag2 Ag5 82.3(3) . .
C33 Ag2 Ag5 44.0(3) . .
C17 Ag2 Ag5 87.9(3) . .
Ag4 Ag2 Ag5 106.13(4) . .
O1 Ag2 Ag3 132.9(2) . .
C49 Ag2 Ag3 91.0(3) . .
C33 Ag2 Ag3 94.4(3) . .
C17 Ag2 Ag3 41.6(2) . .
Ag4 Ag2 Ag3 68.22(3) . .
Ag5 Ag2 Ag3 65.16(3) . .
C17 Ag3 C17 178.2(7) 3_755 .
C17 Ag3 Ag3 90.9(4) 3_755 2_665
C17 Ag3 Ag3 90.9(4) . 2_665
C17 Ag3 Ag2 124.4(3) 3_755 .
C17 Ag3 Ag2 54.2(3) . .
Ag3 Ag3 Ag2 127.37(2) 2_665 .
C17 Ag3 Ag2 54.2(3) 3_755 3_755
C17 Ag3 Ag2 124.4(3) . 3_755
Ag3 Ag3 Ag2 127.37(2) 2_665 3_755
Ag2 Ag3 Ag2 105.27(5) . 3_755
C17 Ag3 Ag1 125.4(3) 3_755 .
C17 Ag3 Ag1 53.2(3) . .
Ag3 Ag3 Ag1 127.72(3) 2_665 .
Ag2 Ag3 Ag1 65.12(3) . .
Ag2 Ag3 Ag1 71.22(3) 3_755 .
C17 Ag3 Ag1 53.2(3) 3_755 3_755
C17 Ag3 Ag1 125.4(3) . 3_755
Ag3 Ag3 Ag1 127.72(3) 2_665 3_755
Ag2 Ag3 Ag1 71.22(3) . 3_755
Ag2 Ag3 Ag1 65.12(3) 3_755 3_755
Ag1 Ag3 Ag1 104.55(5) . 3_755
C17 Ag3 Ag5 89.0(3) 3_755 3_755
C17 Ag3 Ag5 91.0(3) . 3_755
Ag3 Ag3 Ag5 90.00(3) 2_665 3_755
Ag2 Ag3 Ag5 123.98(3) . 3_755
Ag2 Ag3 Ag5 56.02(2) 3_755 3_755
Ag1 Ag3 Ag5 58.88(2) . 3_755
Ag1 Ag3 Ag5 121.13(3) 3_755 3_755
C17 Ag3 Ag5 91.0(3) 3_755 .
C17 Ag3 Ag5 89.0(3) . .
Ag3 Ag3 Ag5 90.00(3) 2_665 .
Ag2 Ag3 Ag5 56.02(2) . .
Ag2 Ag3 Ag5 123.98(3) 3_755 .
Ag1 Ag3 Ag5 121.13(3) . .
Ag1 Ag3 Ag5 58.88(2) 3_755 .
Ag5 Ag3 Ag5 179.99(5) 3_755 .
C17 Ag3 Ag4 89.1(4) 3_755 .
C17 Ag3 Ag4 89.1(4) . .
Ag3 Ag3 Ag4 180.0 2_665 .
Ag2 Ag3 Ag4 52.63(2) . .
Ag2 Ag3 Ag4 52.63(2) 3_755 .
Ag1 Ag3 Ag4 52.28(3) . .
Ag1 Ag3 Ag4 52.28(3) 3_755 .
Ag5 Ag3 Ag4 90.00(3) 3_755 .
Ag5 Ag3 Ag4 90.00(3) . .
C49 Ag4 C49 178.9(7) 3_755 .
C49 Ag4 Ag1 53.8(3) 3_755 .
C49 Ag4 Ag1 125.5(3) . .
C49 Ag4 Ag1 125.5(3) 3_755 3_755
C49 Ag4 Ag1 53.8(3) . 3_755
Ag1 Ag4 Ag1 120.16(6) . 3_755
C49 Ag4 Ag2 125.5(3) 3_755 .
C49 Ag4 Ag2 53.8(3) . .
Ag1 Ag4 Ag2 71.69(3) . .
Ag1 Ag4 Ag2 78.62(4) 3_755 .
C49 Ag4 Ag2 53.8(3) 3_755 3_755
C49 Ag4 Ag2 125.5(3) . 3_755
Ag1 Ag4 Ag2 78.62(4) . 3_755
Ag1 Ag4 Ag2 71.68(3) 3_755 3_755
Ag2 Ag4 Ag2 118.30(6) . 3_755
C49 Ag4 Ag3 89.5(4) 3_755 .
C49 Ag4 Ag3 89.5(4) . .
Ag1 Ag4 Ag3 60.08(3) . .
Ag1 Ag4 Ag3 60.08(3) 3_755 .
Ag2 Ag4 Ag3 59.15(3) . .
Ag2 Ag4 Ag3 59.15(3) 3_755 .
C1 Ag5 C33 161.8(5) 3_755 .
C1 Ag5 Ag6 49.1(3) 3_755 4_645
C33 Ag5 Ag6 148.8(3) . 4_645
C1 Ag5 Ag6 149.3(3) 3_755 .
C33 Ag5 Ag6 48.8(3) . .
Ag6 Ag5 Ag6 100.18(4) 4_645 .
C1 Ag5 Ag2 123.2(3) 3_755 .
C33 Ag5 Ag2 54.9(3) . .
Ag6 Ag5 Ag2 126.24(4) 4_645 .
Ag6 Ag5 Ag2 71.68(4) . .
C1 Ag5 Ag1 52.2(3) 3_755 3_755
C33 Ag5 Ag1 126.2(3) . 3_755
Ag6 Ag5 Ag1 71.13(4) 4_645 3_755
Ag6 Ag5 Ag1 125.31(4) . 3_755
Ag2 Ag5 Ag1 72.17(3) . 3_755
C1 Ag5 Ag3 95.5(3) 3_755 .
C33 Ag5 Ag3 97.1(3) . .
Ag6 Ag5 Ag3 68.73(3) 4_645 .
Ag6 Ag5 Ag3 68.17(3) . .
Ag2 Ag5 Ag3 58.82(3) . .
Ag1 Ag5 Ag3 58.26(3) 3_755 .
C1 Ag6 C33 136.4(5) 4_645 .
C1 Ag6 C17 117.7(4) 4_645 .
C33 Ag6 C17 91.8(4) . .
C1 Ag6 Ag5 46.5(3) 4_645 2_665
C33 Ag6 Ag5 155.9(3) . 2_665
C17 Ag6 Ag5 73.3(2) . 2_665
C1 Ag6 Ag5 152.6(3) 4_645 .
C33 Ag6 Ag5 46.1(3) . .
C17 Ag6 Ag5 87.0(2) . .
Ag5 Ag6 Ag5 147.15(5) 2_665 .
C2 C1 Ag5 135.6(10) . 3_755
C2 C1 Ag6 139.9(10) . 2_665
Ag5 C1 Ag6 84.5(5) 3_755 2_665
C2 C1 Ag1 89.2(9) . .
Ag5 C1 Ag1 86.4(4) 3_755 .
Ag6 C1 Ag1 97.1(4) 2_665 .
C1 C2 C3 179.4(14) . .
C8 C3 C4 121.5(13) . .
C8 C3 C2 120.6(12) . .
C4 C3 C2 117.8(13) . .
C3 C4 C5 117.4(15) . .
C3 C4 H4A 121.3 . .
C5 C4 H4A 121.3 . .
C6 C5 C4 120.4(15) . .
C6 C5 C9 122.1(15) . .
C4 C5 C9 117.4(15) . .
C5 C6 C7 121.3(15) . .
C5 C6 H6A 119.3 . .
C7 C6 H6A 119.3 . .
C6 C7 C8 120.6(16) . .
C6 C7 C13 123.2(14) . .
C8 C7 C13 116.2(16) . .
C3 C8 C7 118.7(14) . .
C3 C8 H8A 120.6 . .
C7 C8 H8A 120.6 . .
C11 C9 C12 108.8(17) . .
C11 C9 C10 111.7(18) . .
C12 C9 C10 108.0(17) . .
C11 C9 C5 112.2(16) . .
C12 C9 C5 108.9(15) . .
C10 C9 C5 107.0(17) . .
C9 C10 H10A 109.5 . .
C9 C10 H10B 109.5 . .
H10A C10 H10B 109.5 . .
C9 C10 H10C 109.5 . .
H10A C10 H10C 109.5 . .
H10B C10 H10C 109.5 . .
C9 C11 H11A 109.5 . .
C9 C11 H11B 109.5 . .
H11A C11 H11B 109.5 . .
C9 C11 H11C 109.5 . .
H11A C11 H11C 109.5 . .
H11B C11 H11C 109.5 . .
C9 C12 H12A 109.5 . .
C9 C12 H12B 109.5 . .
H12A C12 H12B 109.5 . .
C9 C12 H12C 109.5 . .
H12A C12 H12C 109.5 . .
H12B C12 H12C 109.5 . .
C7 C13 C14 112.7(16) . .
C7 C13 C15 111.7(13) . .
C14 C13 C15 106.9(13) . .
C7 C13 C16 108.5(12) . .
C14 C13 C16 110.0(14) . .
C15 C13 C16 106.9(14) . .
C13 C14 H14A 109.5 . .
C13 C14 H14B 109.5 . .
H14A C14 H14B 109.5 . .
C13 C14 H14C 109.5 . .
H14A C14 H14C 109.5 . .
H14B C14 H14C 109.5 . .
C13 C15 H15A 109.5 . .
C13 C15 H15B 109.5 . .
H15A C15 H15B 109.5 . .
C13 C15 H15C 109.5 . .
H15A C15 H15C 109.5 . .
H15B C15 H15C 109.5 . .
C13 C16 H16A 109.5 . .
C13 C16 H16B 109.5 . .
H16A C16 H16B 109.5 . .
C13 C16 H16C 109.5 . .
H16A C16 H16C 109.5 . .
H16B C16 H16C 109.5 . .
C18 C17 Ag3 178.2(9) . .
C18 C17 Ag1 93.2(8) . .
Ag3 C17 Ag1 85.7(4) . .
C18 C17 Ag2 97.3(8) . .
Ag3 C17 Ag2 84.1(4) . .
Ag1 C17 Ag2 83.4(4) . .
C18 C17 Ag6 87.3(8) . .
Ag3 C17 Ag6 94.1(4) . .
Ag1 C17 Ag6 167.0(5) . .
Ag2 C17 Ag6 83.7(3) . .
C17 C18 C19 177.2(13) . .
C20 C19 C24 121.1(10) . .
C20 C19 C18 120.8(10) . .
C24 C19 C18 118.1(10) . .
C21 C20 C19 120.0(11) . .
C21 C20 H20A 120.0 . .
C19 C20 H20A 120.0 . .
C22 C21 C20 119.3(11) . .
C22 C21 C25 119.1(10) . .
C20 C21 C25 121.6(11) . .
C21 C22 C23 122.7(11) . .
C21 C22 H22A 118.6 . .
C23 C22 H22A 118.6 . .
C24 C23 C22 116.5(11) . .
C24 C23 C29 119.7(12) . .
C22 C23 C29 123.8(11) . .
C19 C24 C23 120.2(11) . .
C19 C24 H24A 119.9 . .
C23 C24 H24A 119.9 . .
C27 C25 C28 106.9(12) . .
C27 C25 C26 112.0(13) . .
C28 C25 C26 108.5(11) . .
C27 C25 C21 112.0(10) . .
C28 C25 C21 109.1(10) . .
C26 C25 C21 108.3(11) . .
C25 C26 H26A 109.5 . .
C25 C26 H26B 109.5 . .
H26A C26 H26B 109.5 . .
C25 C26 H26C 109.5 . .
H26A C26 H26C 109.5 . .
H26B C26 H26C 109.5 . .
C25 C27 H27A 109.5 . .
C25 C27 H27B 109.5 . .
H27A C27 H27B 109.5 . .
C25 C27 H27C 109.5 . .
H27A C27 H27C 109.5 . .
H27B C27 H27C 109.5 . .
C25 C28 H28A 109.5 . .
C25 C28 H28B 109.5 . .
H28A C28 H28B 109.5 . .
C25 C28 H28C 109.5 . .
H28A C28 H28C 109.5 . .
H28B C28 H28C 109.5 . .
C31 C29 C23 109.6(12) . .
C31 C29 C32 107.3(13) . .
C23 C29 C32 110.7(12) . .
C31 C29 C30 111.9(13) . .
C23 C29 C30 110.9(13) . .
C32 C29 C30 106.4(14) . .
C29 C30 H30A 109.5 . .
C29 C30 H30B 109.5 . .
H30A C30 H30B 109.5 . .
C29 C30 H30C 109.5 . .
H30A C30 H30C 109.5 . .
H30B C30 H30C 109.5 . .
C29 C31 H31A 109.5 . .
C29 C31 H31B 109.5 . .
H31A C31 H31B 109.5 . .
C29 C31 H31C 109.5 . .
H31A C31 H31C 109.5 . .
H31B C31 H31C 109.5 . .
C29 C32 H32A 109.5 . .
C29 C32 H32B 109.5 . .
H32A C32 H32B 109.5 . .
C29 C32 H32C 109.5 . .
H32A C32 H32C 109.5 . .
H32B C32 H32C 109.5 . .
C34 C33 Ag5 141.6(10) . .
C34 C33 Ag6 133.2(10) . .
Ag5 C33 Ag6 85.2(4) . .
C34 C33 Ag2 94.8(8) . .
Ag5 C33 Ag2 81.1(4) . .
Ag6 C33 Ag2 95.2(4) . .
C33 C34 C35 176.4(13) . .
C40 C35 C36 121.1(12) . .
C40 C35 C34 119.9(12) . .
C36 C35 C34 118.9(11) . .
C35 C36 C37 117.4(13) . .
C35 C36 H36A 121.3 . .
C37 C36 H36A 121.3 . .
C38 C37 C36 118.5(13) . .
C38 C37 C41 122.8(15) . .
C36 C37 C41 118.6(15) . .
C39 C38 C37 124.6(14) . .
C39 C38 H38A 117.7 . .
C37 C38 H38A 117.7 . .
C38 C39 C40 117.3(14) . .
C38 C39 C45 121.1(13) . .
C40 C39 C45 121.6(14) . .
C35 C40 C39 120.8(13) . .
C35 C40 H40A 119.6 . .
C39 C40 H40A 119.6 . .
C42 C41 C44 120(2) . .
C42 C41 C37 113.1(18) . .
C44 C41 C37 111.0(17) . .
C42 C41 C43 101.8(17) . .
C44 C41 C43 100.9(17) . .
C37 C41 C43 108.1(17) . .
C41 C42 H42A 109.5 . .
C41 C42 H42B 109.5 . .
H42A C42 H42B 109.5 . .
C41 C42 H42C 109.5 . .
H42A C42 H42C 109.5 . .
H42B C42 H42C 109.5 . .
C41 C43 H43A 109.5 . .
C41 C43 H43B 109.5 . .
H43A C43 H43B 109.5 . .
C41 C43 H43C 109.5 . .
H43A C43 H43C 109.5 . .
H43B C43 H43C 109.5 . .
C41 C44 H44A 109.5 . .
C41 C44 H44B 109.5 . .
H44A C44 H44B 109.5 . .
C41 C44 H44C 109.5 . .
H44A C44 H44C 109.5 . .
H44B C44 H44C 109.5 . .
C46 C45 C48 111(2) . .
C46 C45 C47 111(2) . .
C48 C45 C47 107.7(16) . .
C46 C45 C39 110(2) . .
C48 C45 C39 110.7(15) . .
C47 C45 C39 106.8(15) . .
C45 C46 H46A 109.5 . .
C45 C46 H46B 109.5 . .
H46A C46 H46B 109.5 . .
C45 C46 H46C 109.5 . .
H46A C46 H46C 109.5 . .
H46B C46 H46C 109.5 . .
C45 C47 H47A 109.5 . .
C45 C47 H47B 109.5 . .
H47A C47 H47B 109.5 . .
C45 C47 H47C 109.5 . .
H47A C47 H47C 109.5 . .
H47B C47 H47C 109.5 . .
C45 C48 H48A 109.5 . .
C45 C48 H48B 109.5 . .
H48A C48 H48B 109.5 . .
C45 C48 H48C 109.5 . .
H48A C48 H48C 109.5 . .
H48B C48 H48C 109.5 . .
C50 C49 Ag4 164.4(11) . .
C50 C49 Ag1 108.3(9) . 3_755
Ag4 C49 Ag1 81.0(4) . 3_755
C50 C49 Ag2 108.5(9) . .
Ag4 C49 Ag2 81.0(4) . .
Ag1 C49 Ag2 101.6(5) 3_755 .
C49 C50 C51 178.2(12) . .
C52 C51 C56 121.4(12) . .
C52 C51 C50 120.0(12) . .
C56 C51 C50 118.6(12) . .
C53 C52 C51 119.5(12) . .
C53 C52 H52A 120.3 . .
C51 C52 H52A 120.3 . .
C52 C53 C54 119.1(11) . .
C52 C53 C57 121.5(14) . .
C54 C53 C57 119.5(13) . .
C53 C54 C55 121.7(12) . .
C53 C54 H54A 119.1 . .
C55 C54 H54A 119.1 . .
C56 C55 C54 119.6(12) . .
C56 C55 C61 118.2(12) . .
C54 C55 C61 122.2(12) . .
C55 C56 C51 118.6(12) . .
C55 C56 H56A 120.7 . .
C51 C56 H56A 120.7 . .
C60 C57 C58 114.0(18) . .
C60 C57 C59 108.9(17) . .
C58 C57 C59 104.8(17) . .
C60 C57 C53 110.6(15) . .
C58 C57 C53 106.4(14) . .
C59 C57 C53 112.0(16) . .
C57 C58 H58A 109.5 . .
C57 C58 H58B 109.5 . .
H58A C58 H58B 109.5 . .
C57 C58 H58C 109.5 . .
H58A C58 H58C 109.5 . .
H58B C58 H58C 109.5 . .
C57 C59 H59A 109.5 . .
C57 C59 H59B 109.5 . .
H59A C59 H59B 109.5 . .
C57 C59 H59C 109.5 . .
H59A C59 H59C 109.5 . .
H59B C59 H59C 109.5 . .
C57 C60 H60A 109.5 . .
C57 C60 H60B 109.5 . .
H60A C60 H60B 109.5 . .
C57 C60 H60C 109.5 . .
H60A C60 H60C 109.5 . .
H60B C60 H60C 109.5 . .
C63 C61 C62 109.3(14) . .
C63 C61 C55 112.8(12) . .
C62 C61 C55 111.7(13) . .
C63 C61 C64 106.1(13) . .
C62 C61 C64 109.0(12) . .
C55 C61 C64 107.8(12) . .
C61 C62 H62A 109.5 . .
C61 C62 H62B 109.5 . .
H62A C62 H62B 109.5 . .
C61 C62 H62C 109.5 . .
H62A C62 H62C 109.5 . .
H62B C62 H62C 109.5 . .
C61 C63 H63A 109.5 . .
C61 C63 H63B 109.5 . .
H63A C63 H63B 109.5 . .
C61 C63 H63C 109.5 . .
H63A C63 H63C 109.5 . .
H63B C63 H63C 109.5 . .
C61 C64 H64A 109.5 . .
C61 C64 H64B 109.5 . .
H64A C64 H64B 109.5 . .
C61 C64 H64C 109.5 . .
H64A C64 H64C 109.5 . .
H64B C64 H64C 109.5 . .
O1 C65 O2 128.6(15) . .
O1 C65 C66 116.8(13) . .
O2 C65 C66 114.6(13) . .
C65 O1 Ag2 130.5(10) . .
C65 O2 Ag1 128.7(9) . .
C65 C66 H66A 109.5 . .
C65 C66 H66B 109.5 . .
H66A C66 H66B 109.5 . .
C65 C66 H66C 109.5 . .
H66A C66 H66C 109.5 . .
H66B C66 H66C 109.5 . .

loop_
_geom_bond_atom_site_label_1
_geom_bond_atom_site_label_2
_geom_bond_distance
_geom_bond_site_symmetry_2
Ag1 O2 2.298(9) .
Ag1 C49 2.359(12) 3_755
Ag1 C1 2.521(12) .
Ag1 C17 2.539(12) .
Ag1 Ag4 2.8860(12) .
Ag1 Ag3 3.1624(12) .
Ag1 Ag5 3.1832(15) 3_755
Ag2 O1 2.226(9) .
Ag2 C49 2.360(12) .
Ag2 C33 2.503(11) .
Ag2 C17 2.545(11) .
Ag2 Ag4 2.8882(12) .
Ag2 Ag5 3.0238(14) .
Ag2 Ag3 3.1198(12) .
Ag3 C17 2.084(11) 3_755
Ag3 C17 2.084(11) .
Ag3 Ag3 3.069(2) 2_665
Ag3 Ag2 3.1199(12) 3_755
Ag3 Ag1 3.1624(12) 3_755
Ag3 Ag5 3.3089(10) 3_755
Ag3 Ag5 3.3090(10) .
Ag3 Ag4 3.3745(16) .
Ag4 C49 2.073(12) 3_755
Ag4 C49 2.073(12) .
Ag4 Ag1 2.8861(12) 3_755
Ag4 Ag2 2.8883(12) 3_755
Ag5 C1 2.107(13) 3_755
Ag5 C33 2.126(11) .
Ag5 Ag6 2.8937(13) 4_645
Ag5 Ag6 2.9402(13) .
Ag5 Ag1 3.1833(15) 3_755
Ag6 C1 2.196(13) 4_645
Ag6 C33 2.219(12) .
Ag6 C17 2.688(11) .
Ag6 Ag5 2.8936(13) 2_665
C1 C2 1.227(16) .
C1 Ag5 2.107(13) 3_755
C1 Ag6 2.196(13) 2_665
C2 C3 1.430(18) .
C3 C8 1.382(19) .
C3 C4 1.390(17) .
C4 C5 1.449(19) .
C4 H4A 0.9500 .
C5 C6 1.35(2) .
C5 C9 1.59(2) .
C6 C7 1.36(2) .
C6 H6A 0.9500 .
C7 C8 1.414(18) .
C7 C13 1.50(2) .
C8 H8A 0.9500 .
C9 C11 1.504(19) .
C9 C12 1.513(19) .
C9 C10 1.53(2) .
C10 H10A 0.9800 .
C10 H10B 0.9800 .
C10 H10C 0.9800 .
C11 H11A 0.9800 .
C11 H11B 0.9800 .
C11 H11C 0.9800 .
C12 H12A 0.9800 .
C12 H12B 0.9800 .
C12 H12C 0.9800 .
C13 C14 1.530(17) .
C13 C15 1.569(17) .
C13 C16 1.571(18) .
C14 H14A 0.9800 .
C14 H14B 0.9800 .
C14 H14C 0.9800 .
C15 H15A 0.9800 .
C15 H15B 0.9800 .
C15 H15C 0.9800 .
C16 H16A 0.9800 .
C16 H16B 0.9800 .
C16 H16C 0.9800 .
C17 C18 1.232(14) .
C18 C19 1.446(15) .
C19 C20 1.377(15) .
C19 C24 1.383(16) .
C20 C21 1.375(14) .
C20 H20A 0.9500 .
C21 C22 1.367(17) .
C21 C25 1.560(16) .
C22 C23 1.411(17) .
C22 H22A 0.9500 .
C23 C24 1.405(15) .
C23 C29 1.514(19) .
C24 H24A 0.9500 .
C25 C27 1.511(16) .
C25 C28 1.522(15) .
C25 C26 1.530(16) .
C26 H26A 0.9800 .
C26 H26B 0.9800 .
C26 H26C 0.9800 .
C27 H27A 0.9800 .
C27 H27B 0.9800 .
C27 H27C 0.9800 .
C28 H28A 0.9800 .
C28 H28B 0.9800 .
C28 H28C 0.9800 .
C29 C31 1.503(16) .
C29 C32 1.544(18) .
C29 C30 1.560(17) .
C30 H30A 0.9800 .
C30 H30B 0.9800 .
C30 H30C 0.9800 .
C31 H31A 0.9800 .
C31 H31B 0.9800 .
C31 H31C 0.9800 .
C32 H32A 0.9800 .
C32 H32B 0.9800 .
C32 H32C 0.9800 .
C33 C34 1.202(14) .
C34 C35 1.460(16) .
C35 C40 1.353(17) .
C35 C36 1.372(16) .
C36 C37 1.418(19) .
C36 H36A 0.9500 .
C37 C38 1.38(2) .
C37 C41 1.55(2) .
C38 C39 1.29(2) .
C38 H38A 0.9500 .
C39 C40 1.422(17) .
C39 C45 1.56(2) .
C40 H40A 0.9500 .
C41 C42 1.42(2) .
C41 C44 1.46(2) .
C41 C43 1.58(2) .
C42 H42A 0.9800 .
C42 H42B 0.9800 .
C42 H42C 0.9800 .
C43 H43A 0.9800 .
C43 H43B 0.9800 .
C43 H43C 0.9800 .
C44 H44A 0.9800 .
C44 H44B 0.9800 .
C44 H44C 0.9800 .
C45 C46 1.48(2) .
C45 C48 1.487(18) .
C45 C47 1.516(19) .
C46 H46A 0.9800 .
C46 H46B 0.9800 .
C46 H46C 0.9800 .
C47 H47A 0.9800 .
C47 H47B 0.9800 .
C47 H47C 0.9800 .
C48 H48A 0.9800 .
C48 H48B 0.9800 .
C48 H48C 0.9800 .
C49 C50 1.204(15) .
C49 Ag1 2.360(12) 3_755
C50 C51 1.451(16) .
C51 C52 1.377(17) .
C51 C56 1.384(17) .
C52 C53 1.371(17) .
C52 H52A 0.9500 .
C53 C54 1.372(19) .
C53 C57 1.56(2) .
C54 C55 1.373(17) .
C54 H54A 0.9500 .
C55 C56 1.372(16) .
C55 C61 1.547(18) .
C56 H56A 0.9500 .
C57 C60 1.473(19) .
C57 C58 1.505(19) .
C57 C59 1.54(2) .
C58 H58A 0.9800 .
C58 H58B 0.9800 .
C58 H58C 0.9800 .
C59 H59A 0.9800 .
C59 H59B 0.9800 .
C59 H59C 0.9800 .
C60 H60A 0.9800 .
C60 H60B 0.9800 .
C60 H60C 0.9800 .
C61 C63 1.516(17) .
C61 C62 1.546(17) .
C61 C64 1.552(17) .
C62 H62A 0.9800 .
C62 H62B 0.9800 .
C62 H62C 0.9800 .
C63 H63A 0.9800 .
C63 H63B 0.9800 .
C63 H63C 0.9800 .
C64 H64A 0.9800 .
C64 H64B 0.9800 .
C64 H64C 0.9800 .
C65 O1 1.228(16) .
C65 O2 1.259(16) .
C65 C66 1.53(2) .
C66 H66A 0.9800 .
C66 H66B 0.9800 .
C66 H66C 0.9800 .

loop_
_geom_torsion_atom_site_label_1
_geom_torsion_atom_site_label_2
_geom_torsion_atom_site_label_3
_geom_torsion_atom_site_label_4
_geom_torsion
C8 C3 C4 C5 -1(2)
C2 C3 C4 C5 -178.0(12)
C3 C4 C5 C6 1(2)
C3 C4 C5 C9 -175.7(13)
C4 C5 C6 C7 -2(2)
C9 C5 C6 C7 174.6(14)
C5 C6 C7 C8 3(2)
C5 C6 C7 C13 -176.5(14)
C4 C3 C8 C7 1.8(19)
C2 C3 C8 C7 178.7(11)
C6 C7 C8 C3 -3(2)
C13 C7 C8 C3 176.6(12)
C6 C5 C9 C11 148.3(18)
C4 C5 C9 C11 -35(2)
C6 C5 C9 C12 -91(2)
C4 C5 C9 C12 85.5(19)
C6 C5 C9 C10 25(2)
C4 C5 C9 C10 -158.0(16)
C6 C7 C13 C14 -17(2)
C8 C7 C13 C14 164.3(13)
C6 C7 C13 C15 -136.9(15)
C8 C7 C13 C15 43.9(18)
C6 C7 C13 C16 105.6(16)
C8 C7 C13 C16 -73.6(15)
C24 C19 C20 C21 -2(2)
C18 C19 C20 C21 178.8(11)
C19 C20 C21 C22 0.4(19)
C19 C20 C21 C25 -178.4(11)
C20 C21 C22 C23 0(2)
C25 C21 C22 C23 178.9(13)
C21 C22 C23 C24 1(2)
C21 C22 C23 C29 179.3(13)
C20 C19 C24 C23 3(2)
C18 C19 C24 C23 -177.6(13)
C22 C23 C24 C19 -3(2)
C29 C23 C24 C19 178.9(13)
C22 C21 C25 C27 -178.8(13)
C20 C21 C25 C27 0.0(18)
C22 C21 C25 C28 -60.7(15)
C20 C21 C25 C28 118.2(13)
C22 C21 C25 C26 57.2(16)
C20 C21 C25 C26 -123.9(13)
C24 C23 C29 C31 64.8(18)
C22 C23 C29 C31 -113.4(16)
C24 C23 C29 C32 -53.4(19)
C22 C23 C29 C32 128.5(16)
C24 C23 C29 C30 -171.1(15)
C22 C23 C29 C30 11(2)
C40 C35 C36 C37 6.2(19)
C34 C35 C36 C37 -175.7(11)
C35 C36 C37 C38 -4(2)
C35 C36 C37 C41 174.2(13)
C36 C37 C38 C39 1(2)
C41 C37 C38 C39 -177.3(16)
C37 C38 C39 C40 0(2)
C37 C38 C39 C45 179.0(15)
C36 C35 C40 C39 -5(2)
C34 C35 C40 C39 176.8(12)
C38 C39 C40 C35 2(2)
C45 C39 C40 C35 -176.9(13)
C38 C37 C41 C42 -113(2)
C36 C37 C41 C42 69(2)
C38 C37 C41 C44 109(2)
C36 C37 C41 C44 -69(2)
C38 C37 C41 C43 -1(2)
C36 C37 C41 C43 -179.0(16)
C38 C39 C45 C46 28(3)
C40 C39 C45 C46 -154(2)
C38 C39 C45 C48 150.5(16)
C40 C39 C45 C48 -31(2)
C38 C39 C45 C47 -92.4(18)
C40 C39 C45 C47 86.1(19)
C56 C51 C52 C53 0(2)
C50 C51 C52 C53 179.8(12)
C51 C52 C53 C54 2(2)
C51 C52 C53 C57 179.4(13)
C52 C53 C54 C55 -1(2)
C57 C53 C54 C55 -179.3(13)
C53 C54 C55 C56 -1(2)
C53 C54 C55 C61 -178.8(13)
C54 C55 C56 C51 2.4(19)
C61 C55 C56 C51 -179.3(11)
C52 C51 C56 C55 -2.3(19)
C50 C51 C56 C55 178.2(11)
C52 C53 C57 C60 -114.8(19)
C54 C53 C57 C60 63(2)
C52 C53 C57 C58 120.9(17)
C54 C53 C57 C58 -61(2)
C52 C53 C57 C59 7(2)
C54 C53 C57 C59 -175.3(16)
C56 C55 C61 C63 36.9(18)
C54 C55 C61 C63 -144.8(15)
C56 C55 C61 C62 160.5(14)
C54 C55 C61 C62 -21.2(19)
C56 C55 C61 C64 -79.9(15)
C54 C55 C61 C64 98.5(15)
O2 C65 O1 Ag2 -14(2)
C66 C65 O1 Ag2 168.6(10)
O1 C65 O2 Ag1 16(2)
C66 C65 O2 Ag1 -166.5(10)
